data_2103011
loop_
_publ_author_name
'Prinz, Sebastian'
'Sparta, Karine M.'
'Roth, Georg'

_publ_section_title
;
 Temperature dependence of the <i>A</i>V~3~O~7~ (<i>A</i> = Ca, Sr)
 structure
;
_journal_coeditor_code BM5051
_journal_issue 6
_journal_name_full 'Acta Crystallographica Section B'
_journal_page_first 836
_journal_page_last 842
_journal_paper_doi 10.1107/S0108768107050550
_journal_volume 63
_journal_year 2007
_chemical_formula_moiety 'O7 V3, Ca'
_chemical_formula_sum 'Ca O7 V3'
_chemical_formula_weight 304.90
_chemical_name_systematic
;
 ?
;
_space_group_IT_number 62
_symmetry_cell_setting orthorhombic
_symmetry_space_group_name_Hall '-P 2ac 2n'
_symmetry_space_group_name_H-M 'P n m a'
_atom_sites_solution_hydrogens none
_atom_sites_solution_primary direct
_atom_sites_solution_secondary difmap
_audit_creation_method SHELXL-97
_cell_angle_alpha 90.00
_cell_angle_beta 90.00
_cell_angle_gamma 90.00
_cell_formula_units_Z 4
_cell_length_a 10.421(3)
_cell_length_b 10.369(2)
_cell_length_c 5.2905(15)
_cell_measurement_reflns_used 2723
_cell_measurement_temperature 175.0(10)
_cell_measurement_theta_max 23.4
_cell_measurement_theta_min 1.3
_cell_volume 571.7(3)
_computing_cell_refinement 'X-AREA (Stoe, 2002)'
_computing_data_collection 'X-AREA (Stoe, 2002)'
_computing_data_reduction 'X-RED (Stoe, 1996)'
_computing_molecular_graphics 'ATOMS Version 5.1'
_computing_publication_material 'WinGX 1.64.05 (Farrugia, 1999)'
_computing_structure_refinement 'SHELXL-97 (Sheldrick, 1997)'
_computing_structure_solution 'SHELXS-97 (Sheldrick, 1997)'
_diffrn_ambient_temperature 175.0(10)
_diffrn_detector_area_resol_mean 0
_diffrn_measured_fraction_theta_full 0.950
_diffrn_measured_fraction_theta_max 0.950
_diffrn_measurement_device_type 'STOE IPDS 2'
_diffrn_measurement_method 'Rotation method'
_diffrn_radiation_monochromator graphite
_diffrn_radiation_source 'fine-focus sealed tube'
_diffrn_radiation_type MoK\a
_diffrn_radiation_wavelength 0.71073
_diffrn_reflns_av_R_equivalents 0.0336
_diffrn_reflns_av_sigmaI/netI 0.0201
_diffrn_reflns_limit_h_max 11
_diffrn_reflns_limit_h_min -11
_diffrn_reflns_limit_k_max 10
_diffrn_reflns_limit_k_min -10
_diffrn_reflns_limit_l_max 5
_diffrn_reflns_limit_l_min -5
_diffrn_reflns_number 2455
_diffrn_reflns_theta_full 22.98
_diffrn_reflns_theta_max 22.98
_diffrn_reflns_theta_min 3.91
_diffrn_standards_decay_% 0
_diffrn_standards_interval_count 0
_diffrn_standards_interval_time 0
_diffrn_standards_number 0
_exptl_absorpt_coefficient_mu 5.680
_exptl_absorpt_correction_T_max 0.4709
_exptl_absorpt_correction_T_min 0.3175
_exptl_absorpt_correction_type numerical
_exptl_absorpt_process_details 'X-SHAPE (Stoe & Cie, 1996)'
_exptl_crystal_colour brown
_exptl_crystal_density_diffrn 3.542
_exptl_crystal_density_method 'not measured'
_exptl_crystal_F_000 580
_exptl_crystal_size_max 0.3
_exptl_crystal_size_mid 0.2
_exptl_crystal_size_min 0.1
_refine_diff_density_max 0.257
_refine_diff_density_min -0.325
_refine_ls_extinction_coef 0.020(2)
_refine_ls_extinction_expression Fc^*^=kFc[1+0.001xFc^2^\l^3^/sin(2\q)]^-1/4^
_refine_ls_extinction_method SHELXL
_refine_ls_goodness_of_fit_ref 0.968
_refine_ls_hydrogen_treatment none
_refine_ls_matrix_type full
_refine_ls_number_parameters 38
_refine_ls_number_reflns 400
_refine_ls_number_restraints 0
_refine_ls_restrained_S_all 0.968
_refine_ls_R_factor_all 0.0221
_refine_ls_R_factor_gt 0.0186
_refine_ls_shift/su_max 0.000
_refine_ls_shift/su_mean 0.000
_refine_ls_structure_factor_coef Fsqd
_refine_ls_weighting_details 'calc w=1/[\s^2^(Fo^2^)+(0.0457P)^2^+0.0000P] where P=(Fo^2^+2Fc^2^)/3'
_refine_ls_weighting_scheme calc
_refine_ls_wR_factor_gt 0.0540
_refine_ls_wR_factor_ref 0.0552
_reflns_number_gt 365
_reflns_number_total 400
_reflns_threshold_expression >2sigma(I)
_cod_data_source_file bm5051.cif
_cod_data_source_block CaV3O7_175K
_cod_database_code 2103011

loop_
_symmetry_equiv_pos_as_xyz
'x, y, z'
'-x+1/2, -y, z+1/2'
'x+1/2, -y+1/2, -z+1/2'
'-x, y+1/2, -z'
'-x, -y, -z'
'x-1/2, y, -z-1/2'
'-x-1/2, y-1/2, z-1/2'
'x, -y-1/2, z'

loop_
_atom_site_type_symbol
_atom_site_label
_atom_site_fract_x
_atom_site_fract_y
_atom_site_fract_z
_atom_site_U_iso_or_equiv
_atom_site_adp_type
_atom_site_calc_flag
_atom_site_refinement_flags
_atom_site_occupancy
Ca Ca1 0.08486(9) 0.2500 0.29993(15) 0.0058(3) Uani d S 1
V V1 0.28889(7) 0.2500 0.79225(13) 0.0047(3) Uani d S 1
V V2 0.18738(6) 0.52022(6) 0.78365(10) 0.0048(3) Uani d . 1
O O1 0.4439(3) 0.2500 0.8091(5) 0.0093(8) Uiso d S 1
O O2 0.0396(2) 0.5653(2) 0.7663(4) 0.0103(6) Uiso d . 1
O O3 0.22031(19) 0.3796(2) 0.0262(4) 0.0061(5) Uiso d . 1
O O4 0.22685(19) 0.3794(2) 0.5482(4) 0.0055(5) Uiso d . 1

loop_
_atom_site_aniso_label
_atom_site_aniso_U_11
_atom_site_aniso_U_22
_atom_site_aniso_U_33
_atom_site_aniso_U_12
_atom_site_aniso_U_13
_atom_site_aniso_U_23
Ca1 0.0041(5) 0.0061(6) 0.0073(6) 0.000 -0.0004(3) 0.000
V1 0.0041(5) 0.0047(6) 0.0053(5) 0.000 -0.0005(3) 0.000
V2 0.0045(4) 0.0046(4) 0.0053(4) 0.0008(2) 0.0001(2) 0.0002(2)

loop_
_atom_type_symbol
_atom_type_description
_atom_type_scat_dispersion_real
_atom_type_scat_dispersion_imag
_atom_type_scat_source
O O 0.0106 0.0060 'International Tables Vol C Tables 4.2.6.8 and 6.1.1.4'
Ca Ca 0.2262 0.3064 'International Tables Vol C Tables 4.2.6.8 and 6.1.1.4'
V V 0.3005 0.5294 'International Tables Vol C Tables 4.2.6.8 and 6.1.1.4'

loop_
_geom_angle_atom_site_label_1
_geom_angle_atom_site_label_2
_geom_angle_atom_site_label_3
_geom_angle_site_symmetry_1
_geom_angle_site_symmetry_3
_geom_angle
O2 Ca1 O2 4_546 5_566 109.89(12)
O2 Ca1 O4 4_546 . 152.24(8)
O2 Ca1 O4 5_566 . 88.06(7)
O2 Ca1 O4 4_546 8_565 88.06(7)
O2 Ca1 O4 5_566 8_565 152.24(8)
O4 Ca1 O4 . 8_565 68.27(10)
O2 Ca1 O3 4_546 . 133.32(8)
O2 Ca1 O3 5_566 . 77.29(7)
O4 Ca1 O3 . . 69.96(7)
O4 Ca1 O3 8_565 . 106.17(8)
O2 Ca1 O3 4_546 8_565 77.29(7)
O2 Ca1 O3 5_566 8_565 133.32(8)
O4 Ca1 O3 . 8_565 106.17(8)
O4 Ca1 O3 8_565 8_565 69.96(7)
O3 Ca1 O3 . 8_565 67.21(10)
O2 Ca1 O1 4_546 6_557 78.52(7)
O2 Ca1 O1 5_566 6_557 78.52(7)
O4 Ca1 O1 . 6_557 84.86(8)
O4 Ca1 O1 8_565 6_557 84.86(8)
O3 Ca1 O1 . 6_557 145.37(5)
O3 Ca1 O1 8_565 6_557 145.37(5)
O2 Ca1 V1 4_546 . 117.82(6)
O2 Ca1 V1 5_566 . 117.82(6)
O4 Ca1 V1 . . 35.20(5)
O4 Ca1 V1 8_565 . 35.20(5)
O3 Ca1 V1 . . 95.42(6)
O3 Ca1 V1 8_565 . 95.42(6)
O1 Ca1 V1 6_557 . 74.61(7)
O2 Ca1 V2 4_546 2_564 165.27(6)
O2 Ca1 V2 5_566 2_564 78.91(6)
O4 Ca1 V2 . 2_564 34.91(5)
O4 Ca1 V2 8_565 2_564 88.55(6)
O3 Ca1 V2 . 2_564 35.17(5)
O3 Ca1 V2 8_565 2_564 88.09(6)
O1 Ca1 V2 6_557 2_564 115.43(5)
V1 Ca1 V2 . 2_564 64.77(2)
O2 Ca1 V2 4_546 7_655 78.91(6)
O2 Ca1 V2 5_566 7_655 165.27(6)
O4 Ca1 V2 . 7_655 88.55(6)
O4 Ca1 V2 8_565 7_655 34.91(5)
O3 Ca1 V2 . 7_655 88.09(6)
O3 Ca1 V2 8_565 7_655 35.17(5)
O1 Ca1 V2 6_557 7_655 115.43(5)
V1 Ca1 V2 . 7_655 64.77(2)
V2 Ca1 V2 2_564 7_655 90.18(4)
O2 Ca1 V1 4_546 1_554 103.10(5)
O2 Ca1 V1 5_566 1_554 103.10(5)
O4 Ca1 V1 . 1_554 92.68(6)
O4 Ca1 V1 8_565 1_554 92.68(6)
O3 Ca1 V1 . 1_554 34.06(5)
O3 Ca1 V1 8_565 1_554 34.06(5)
O1 Ca1 V1 6_557 1_554 177.02(8)
V1 Ca1 V1 . 1_554 102.41(4)
V2 Ca1 V1 2_564 1_554 62.74(2)
V2 Ca1 V1 7_655 1_554 62.74(2)
O2 Ca1 O1 4_546 6_556 68.51(6)
O2 Ca1 O1 5_566 6_556 68.51(6)
O4 Ca1 O1 . 6_556 139.18(6)
O4 Ca1 O1 8_565 6_556 139.18(6)
O3 Ca1 O1 . 6_556 72.45(7)
O3 Ca1 O1 8_565 6_556 72.45(7)
O1 Ca1 O1 6_557 6_556 120.11(11)
V1 Ca1 O1 . 6_556 165.28(6)
V2 Ca1 O1 2_564 6_556 105.63(4)
V2 Ca1 O1 7_655 6_556 105.63(4)
V1 Ca1 O1 1_554 6_556 62.88(6)
O2 Ca1 V2 4_546 4_546 15.82(6)
O2 Ca1 V2 5_566 4_546 94.78(7)
O4 Ca1 V2 . 4_546 153.40(6)
O4 Ca1 V2 8_565 4_546 100.22(5)
O3 Ca1 V2 . 4_546 136.45(6)
O3 Ca1 V2 8_565 4_546 91.02(5)
O1 Ca1 V2 6_557 4_546 69.90(5)
V1 Ca1 V2 . 4_546 124.93(2)
V2 Ca1 V2 2_564 4_546 170.29(3)
V2 Ca1 V2 7_655 4_546 94.65(2)
V1 Ca1 V2 1_554 4_546 112.27(2)
O1 Ca1 V2 6_556 4_546 64.96(4)
O2 Ca1 V2 4_546 5_566 94.78(7)
O2 Ca1 V2 5_566 5_566 15.82(6)
O4 Ca1 V2 . 5_566 100.22(5)
O4 Ca1 V2 8_565 5_566 153.40(6)
O3 Ca1 V2 . 5_566 91.02(5)
O3 Ca1 V2 8_565 5_566 136.45(6)
O1 Ca1 V2 6_557 5_566 69.90(5)
V1 Ca1 V2 . 5_566 124.93(2)
V2 Ca1 V2 2_564 5_566 94.65(2)
V2 Ca1 V2 7_655 5_566 170.29(3)
V1 Ca1 V2 1_554 5_566 112.27(2)
O1 Ca1 V2 6_556 5_566 64.96(4)
V2 Ca1 V2 4_546 5_566 79.38(3)
O2 Ca1 V1 4_546 6_557 68.38(6)
O2 Ca1 V1 5_566 6_557 68.38(6)
O4 Ca1 V1 . 6_557 101.08(6)
O4 Ca1 V1 8_565 6_557 101.08(5)
O3 Ca1 V1 . 6_557 144.91(5)
O3 Ca1 V1 8_565 6_557 144.91(5)
O1 Ca1 V1 6_557 6_557 19.64(7)
V1 Ca1 V1 . 6_557 94.25(3)
V2 Ca1 V1 2_564 6_557 126.35(2)
V2 Ca1 V1 7_655 6_557 126.35(2)
V1 Ca1 V1 1_554 6_557 163.34(3)
O1 Ca1 V1 6_556 6_557 100.46(6)
V2 Ca1 V1 4_546 6_557 56.28(2)
V2 Ca1 V1 5_566 6_557 56.28(2)
O2 Ca1 V2 4_546 . 146.03(6)
O2 Ca1 V2 5_566 . 70.47(6)
O4 Ca1 V2 . . 22.59(5)
O4 Ca1 V2 8_565 . 82.78(5)
O3 Ca1 V2 . . 80.57(5)
O3 Ca1 V2 8_565 . 128.54(6)
O1 Ca1 V2 6_557 . 68.14(5)
V1 Ca1 V2 . . 47.604(15)
V2 Ca1 V2 2_564 . 47.316(15)
V2 Ca1 V2 7_655 . 109.20(3)
V1 Ca1 V2 1_554 . 109.92(3)
O1 Ca1 V2 6_556 . 134.675(15)
V2 Ca1 V2 4_546 . 137.47(3)
V2 Ca1 V2 5_566 . 80.16(2)
V1 Ca1 V2 6_557 . 81.37(2)
O2 Ca1 V2 4_546 8_565 70.47(6)
O2 Ca1 V2 5_566 8_565 146.03(6)
O4 Ca1 V2 . 8_565 82.78(5)
O4 Ca1 V2 8_565 8_565 22.59(5)
O3 Ca1 V2 . 8_565 128.54(6)
O3 Ca1 V2 8_565 8_565 80.57(5)
O1 Ca1 V2 6_557 8_565 68.14(5)
V1 Ca1 V2 . 8_565 47.604(15)
V2 Ca1 V2 2_564 8_565 109.20(3)
V2 Ca1 V2 7_655 8_565 47.316(15)
V1 Ca1 V2 1_554 8_565 109.92(3)
O1 Ca1 V2 6_556 8_565 134.675(15)
V2 Ca1 V2 4_546 8_565 80.16(2)
V2 Ca1 V2 5_566 8_565 137.47(3)
V1 Ca1 V2 6_557 8_565 81.37(2)
V2 Ca1 V2 . 8_565 90.59(3)
O2 Ca1 V2 4_546 8_564 58.65(5)
O2 Ca1 V2 5_566 8_564 127.64(6)
O4 Ca1 V2 . 8_564 126.49(6)
O4 Ca1 V2 8_565 8_564 79.59(5)
O3 Ca1 V2 . 8_564 80.07(6)
O3 Ca1 V2 8_565 8_564 20.43(5)
O1 Ca1 V2 6_557 8_564 134.55(3)
V1 Ca1 V2 . 8_564 110.80(3)
V2 Ca1 V2 2_564 8_564 106.63(3)
V2 Ca1 V2 7_655 8_564 46.188(15)
V1 Ca1 V2 1_554 8_564 46.255(15)
O1 Ca1 V2 6_556 8_564 59.77(4)
V2 Ca1 V2 4_546 8_564 71.30(2)
V2 Ca1 V2 5_566 8_564 124.17(3)
V1 Ca1 V2 6_557 8_564 127.00(2)
V2 Ca1 V2 . 8_564 148.95(3)
V2 Ca1 V2 8_565 8_564 82.81(2)
O2 Ca1 V2 4_546 1_554 127.64(6)
O2 Ca1 V2 5_566 1_554 58.65(5)
O4 Ca1 V2 . 1_554 79.59(5)
O4 Ca1 V2 8_565 1_554 126.49(6)
O3 Ca1 V2 . 1_554 20.43(5)
O3 Ca1 V2 8_565 1_554 80.07(6)
O1 Ca1 V2 6_557 1_554 134.55(3)
V1 Ca1 V2 . 1_554 110.80(3)
V2 Ca1 V2 2_564 1_554 46.188(15)
V2 Ca1 V2 7_655 1_554 106.63(3)
V1 Ca1 V2 1_554 1_554 46.255(15)
O1 Ca1 V2 6_556 1_554 59.77(4)
V2 Ca1 V2 4_546 1_554 124.17(3)
V2 Ca1 V2 5_566 1_554 71.30(2)
V1 Ca1 V2 6_557 1_554 127.00(2)
V2 Ca1 V2 . 1_554 82.81(2)
V2 Ca1 V2 8_565 1_554 148.95(3)
V2 Ca1 V2 8_564 1_554 87.38(3)
O2 Ca1 O2 4_546 . 132.48(4)
O2 Ca1 O2 5_566 . 51.47(7)
O4 Ca1 O2 . . 45.33(6)
O4 Ca1 O2 8_565 . 100.78(6)
O3 Ca1 O2 . . 89.11(6)
O3 Ca1 O2 8_565 . 149.57(7)
O1 Ca1 O2 6_557 . 56.35(4)
V1 Ca1 O2 . . 66.97(3)
V2 Ca1 O2 2_564 . 62.25(3)
V2 Ca1 O2 7_655 . 131.12(4)
V1 Ca1 O2 1_554 . 122.69(4)
O1 Ca1 O2 6_556 . 119.80(4)
V2 Ca1 O2 4_546 . 119.37(4)
V2 Ca1 O2 5_566 . 58.50(3)
V1 Ca1 O2 6_557 . 64.11(3)
V2 Ca1 O2 . . 22.92(3)
V2 Ca1 O2 8_565 . 101.90(4)
V2 Ca1 O2 8_564 . 168.77(4)
V2 Ca1 O2 1_554 . 83.41(4)
O1 V1 O3 . 1_556 109.21(10)
O1 V1 O3 . 8_566 109.21(10)
O3 V1 O3 1_556 8_566 86.48(13)
O1 V1 O4 . 8_565 111.32(9)
O3 V1 O4 1_556 8_565 139.47(10)
O3 V1 O4 8_566 8_565 80.07(9)
O1 V1 O4 . . 111.32(9)
O3 V1 O4 1_556 . 80.07(9)
O3 V1 O4 8_566 . 139.47(10)
O4 V1 O4 8_565 . 85.79(12)
O1 V1 V2 . 8_565 110.699(18)
O3 V1 V2 1_556 8_565 121.45(7)
O3 V1 V2 8_566 8_565 40.55(6)
O4 V1 V2 8_565 8_565 40.31(6)
O4 V1 V2 . 8_565 120.72(7)
O1 V1 V2 . . 110.699(18)
O3 V1 V2 1_556 . 40.55(6)
O3 V1 V2 8_566 . 121.45(7)
O4 V1 V2 8_565 . 120.72(7)
O4 V1 V2 . . 40.31(6)
V2 V1 V2 8_565 . 138.60(4)
O1 V1 Ca1 . . 132.38(10)
O3 V1 Ca1 1_556 . 104.97(6)
O3 V1 Ca1 8_566 . 104.97(6)
O4 V1 Ca1 8_565 . 44.36(6)
O4 V1 Ca1 . . 44.36(6)
V2 V1 Ca1 8_565 . 76.403(17)
V2 V1 Ca1 . . 76.403(17)
O1 V1 Ca1 . 1_556 125.21(10)
O3 V1 Ca1 1_556 1_556 43.88(6)
O3 V1 Ca1 8_566 1_556 43.88(6)
O4 V1 Ca1 8_565 1_556 108.06(6)
O4 V1 Ca1 . 1_556 108.06(6)
V2 V1 Ca1 8_565 1_556 78.036(18)
V2 V1 Ca1 . 1_556 78.036(18)
Ca1 V1 Ca1 . 1_556 102.41(4)
O1 V1 Ca1 . 6_657 31.82(10)
O3 V1 Ca1 1_556 6_657 86.38(6)
O3 V1 Ca1 8_566 6_657 86.38(6)
O4 V1 Ca1 8_565 6_657 130.11(6)
O4 V1 Ca1 . 6_657 130.11(6)
V2 V1 Ca1 8_565 6_657 107.343(17)
V2 V1 Ca1 . 6_657 107.343(17)
Ca1 V1 Ca1 . 6_657 164.20(3)
Ca1 V1 Ca1 1_556 6_657 93.39(3)
O1 V1 Ca1 . 6_656 48.60(10)
O3 V1 Ca1 1_556 6_656 134.84(7)
O3 V1 Ca1 8_566 6_656 134.84(6)
O4 V1 Ca1 8_565 6_656 76.31(6)
O4 V1 Ca1 . 6_656 76.31(6)
V2 V1 Ca1 8_565 6_656 103.706(17)
V2 V1 Ca1 . 6_656 103.706(17)
Ca1 V1 Ca1 . 6_656 83.78(3)
Ca1 V1 Ca1 1_556 6_656 173.81(3)
Ca1 V1 Ca1 6_657 6_656 80.42(3)
O1 V1 Ca1 . 2_565 75.758(14)
O3 V1 Ca1 1_556 2_565 54.61(6)
O3 V1 Ca1 8_566 2_565 138.49(6)
O4 V1 Ca1 8_565 2_565 138.19(6)
O4 V1 Ca1 . 2_565 54.97(6)
V2 V1 Ca1 8_565 2_565 173.54(3)
V2 V1 Ca1 . 2_565 34.95(2)
Ca1 V1 Ca1 . 2_565 99.290(15)
Ca1 V1 Ca1 1_556 2_565 98.436(15)
Ca1 V1 Ca1 6_657 2_565 78.118(13)
Ca1 V1 Ca1 6_656 2_565 80.378(13)
O2 V2 O4 . 2_565 108.79(10)
O2 V2 O3 . 2_565 105.95(10)
O4 V2 O3 2_565 2_565 89.48(9)
O2 V2 O4 . . 112.33(10)
O4 V2 O4 2_565 . 138.83(5)
O3 V2 O4 2_565 . 81.43(9)
O2 V2 O3 . 1_556 114.70(10)
O4 V2 O3 2_565 1_556 81.30(9)
O3 V2 O3 2_565 1_556 139.17(5)
O4 V2 O3 . 1_556 80.00(8)
O2 V2 V2 . 2_565 120.66(7)
O4 V2 V2 2_565 2_565 40.62(6)
O3 V2 V2 2_565 2_565 118.39(7)
O4 V2 V2 . 2_565 111.52(7)
O3 V2 V2 1_556 2_565 40.72(6)
O2 V2 V2 . 2_564 114.13(7)
O4 V2 V2 2_565 2_564 120.59(7)
O3 V2 V2 2_565 2_564 40.92(6)
O4 V2 V2 . 2_564 40.56(6)
O3 V2 V2 1_556 2_564 113.41(7)
V2 V2 V2 2_565 2_564 125.21(4)
O2 V2 V1 . . 127.57(9)
O4 V2 V1 2_565 . 108.97(6)
O3 V2 V1 2_565 . 109.40(7)
O4 V2 V1 . . 40.50(6)
O3 V2 V1 1_556 . 40.29(6)
V2 V2 V1 2_565 . 72.55(3)
V2 V2 V1 2_564 . 74.17(3)
O2 V2 Ca1 . 2_565 118.02(9)
O4 V2 Ca1 2_565 2_565 44.26(6)
O3 V2 Ca1 2_565 2_565 45.40(6)
O4 V2 Ca1 . 2_565 113.29(7)
O3 V2 Ca1 1_556 2_565 112.59(7)
V2 V2 Ca1 2_565 2_565 76.58(3)
V2 V2 Ca1 2_564 2_565 79.24(3)
V1 V2 Ca1 . 2_565 114.39(3)
O2 V2 Ca1 . 5_566 23.30(9)
O4 V2 Ca1 2_565 5_566 95.28(6)
O3 V2 Ca1 2_565 5_566 87.28(6)
O4 V2 Ca1 . 5_566 124.00(6)
O3 V2 Ca1 1_556 5_566 132.96(6)
V2 V2 Ca1 2_565 5_566 121.88(3)
V2 V2 Ca1 2_564 5_566 108.53(3)
V1 V2 Ca1 . 5_566 150.19(3)
Ca1 V2 Ca1 2_565 5_566 95.00(2)
O2 V2 Ca1 . . 84.86(8)
O4 V2 Ca1 2_565 . 164.72(6)
O3 V2 Ca1 2_565 . 93.35(6)
O4 V2 Ca1 . . 27.89(6)
O3 V2 Ca1 1_556 . 86.80(7)
V2 V2 Ca1 2_565 . 126.52(3)
V2 V2 Ca1 2_564 . 56.11(2)
V1 V2 Ca1 . . 55.99(2)
Ca1 V2 Ca1 2_565 . 135.33(3)
Ca1 V2 Ca1 5_566 . 99.84(2)
O2 V2 Ca1 . 1_556 89.27(8)
O4 V2 Ca1 2_565 1_556 90.36(6)
O3 V2 Ca1 2_565 1_556 163.96(7)
O4 V2 Ca1 . 1_556 88.19(6)
O3 V2 Ca1 1_556 1_556 25.46(6)
V2 V2 Ca1 2_565 1_556 54.57(2)
V2 V2 Ca1 2_564 1_556 128.03(3)
V1 V2 Ca1 . 1_556 55.71(2)
Ca1 V2 Ca1 2_565 1_556 131.13(2)
Ca1 V2 Ca1 5_566 1_556 108.70(2)
Ca1 V2 Ca1 . 1_556 82.81(2)
V1 O1 Ca1 . 6_657 128.54(15)
V1 O1 Ca1 . 6_656 111.35(13)
Ca1 O1 Ca1 6_657 6_656 120.11(11)
V1 O1 Ca1 . 1_556 37.92(8)
Ca1 O1 Ca1 6_657 1_556 90.62(8)
Ca1 O1 Ca1 6_656 1_556 149.27(9)
V1 O1 Ca1 . . 32.60(8)
Ca1 O1 Ca1 6_657 . 161.13(11)
Ca1 O1 Ca1 6_656 . 78.76(6)
Ca1 O1 Ca1 1_556 . 70.51(5)
V2 O2 Ca1 . 5_566 140.88(14)
V2 O2 Ca1 . . 72.22(8)
Ca1 O2 Ca1 5_566 . 128.53(7)
V2 O2 Ca1 . 1_556 68.96(8)
Ca1 O2 Ca1 5_566 1_556 140.66(7)
Ca1 O2 Ca1 . 1_556 77.27(5)
V2 O2 Ca1 . 2_565 42.93(7)
Ca1 O2 Ca1 5_566 2_565 98.30(7)
Ca1 O2 Ca1 . 2_565 105.66(5)
Ca1 O2 Ca1 1_556 2_565 101.92(5)
V1 O3 V2 1_554 2_564 128.41(11)
V1 O3 V2 1_554 1_554 99.17(9)
V2 O3 V2 2_564 1_554 98.36(10)
V1 O3 Ca1 1_554 . 102.05(9)
V2 O3 Ca1 2_564 . 99.43(8)
V2 O3 Ca1 1_554 . 134.11(10)
V1 O3 Ca1 1_554 6_656 65.35(6)
V2 O3 Ca1 2_564 6_656 64.38(6)
V2 O3 Ca1 1_554 6_656 123.03(8)
Ca1 O3 Ca1 . 6_656 102.80(6)
V1 O3 Ca1 1_554 1_554 48.93(5)
V2 O3 Ca1 2_564 1_554 160.68(9)
V2 O3 Ca1 1_554 1_554 66.01(6)
Ca1 O3 Ca1 . 1_554 99.72(7)
Ca1 O3 Ca1 6_656 1_554 113.46(5)
V1 O3 Ca1 1_554 2_564 104.61(7)
V2 O3 Ca1 2_564 2_564 60.85(6)
V2 O3 Ca1 1_554 2_564 43.58(5)
Ca1 O3 Ca1 . 2_564 153.14(7)
Ca1 O3 Ca1 6_656 2_564 85.53(4)
Ca1 O3 Ca1 1_554 2_564 100.17(4)
V2 O4 V2 2_564 . 98.82(10)
V2 O4 V1 2_564 . 132.82(11)
V2 O4 V1 . . 99.18(9)
V2 O4 Ca1 2_564 . 100.83(8)
V2 O4 Ca1 . . 129.53(10)
V1 O4 Ca1 . . 100.43(9)
V2 O4 Ca1 2_564 6_656 58.20(5)
V2 O4 Ca1 . 6_656 132.41(8)
V1 O4 Ca1 . 6_656 77.71(6)
Ca1 O4 Ca1 . 6_656 97.15(6)
V2 O4 Ca1 2_564 1_556 161.78(9)
V2 O4 Ca1 . 1_556 65.65(5)
V1 O4 Ca1 . 1_556 47.04(5)
Ca1 O4 Ca1 . 1_556 96.67(6)
Ca1 O4 Ca1 6_656 1_556 124.60(5)
V2 O4 Ca1 2_564 2_565 63.92(6)
V2 O4 Ca1 . 2_565 43.18(5)
V1 O4 Ca1 . 2_565 104.10(7)
Ca1 O4 Ca1 . 2_565 155.30(7)
Ca1 O4 Ca1 6_656 2_565 90.83(4)
Ca1 O4 Ca1 1_556 2_565 97.90(4)
V2 O4 Ca1 2_564 5_566 90.15(7)
V2 O4 Ca1 . 5_566 37.37(5)
V1 O4 Ca1 . 5_566 128.26(7)
Ca1 O4 Ca1 . 5_566 96.62(6)
Ca1 O4 Ca1 6_656 5_566 147.33(5)
Ca1 O4 Ca1 1_556 5_566 82.79(3)
Ca1 O4 Ca1 2_565 5_566 65.71(3)

loop_
_geom_bond_atom_site_label_1
_geom_bond_atom_site_label_2
_geom_bond_site_symmetry_2
_geom_bond_distance
Ca1 O2 4_546 2.339(3)
Ca1 O2 5_566 2.339(3)
Ca1 O4 . 2.390(2)
Ca1 O4 8_565 2.390(2)
Ca1 O3 . 2.428(2)
Ca1 O3 8_565 2.428(2)
Ca1 O1 6_557 2.537(3)
Ca1 V1 . 3.3623(13)
Ca1 V2 2_564 3.3643(11)
Ca1 V2 7_655 3.3643(11)
Ca1 V1 1_554 3.4256(13)
Ca1 O1 6_556 3.541(3)
Ca1 V2 4_546 3.7311(11)
Ca1 V2 5_566 3.7311(11)
Ca1 V1 6_557 3.7641(14)
Ca1 V2 . 3.9423(10)
Ca1 V2 8_565 3.9423(10)
Ca1 V2 8_564 4.0562(10)
Ca1 V2 1_554 4.0562(10)
Ca1 O2 . 4.123(2)
V1 O1 . 1.618(3)
V1 O3 1_556 1.962(2)
V1 O3 8_566 1.962(2)
V1 O4 8_565 1.971(2)
V1 O4 . 1.971(2)
V1 V2 8_565 2.9953(9)
V1 V2 . 2.9953(9)
V1 Ca1 1_556 3.4256(13)
V1 Ca1 6_657 3.7641(14)
V1 Ca1 6_656 4.3964(15)
V1 Ca1 2_565 5.3492(12)
V2 O2 . 1.612(2)
V2 O4 2_565 1.960(2)
V2 O3 2_565 1.965(2)
V2 O4 . 1.963(2)
V2 O3 1_556 1.972(2)
V2 V2 2_565 2.9794(9)
V2 V2 2_564 2.9794(9)
V2 Ca1 2_565 3.3643(11)
V2 Ca1 5_566 3.7311(11)
V2 Ca1 1_556 4.0562(10)
O1 Ca1 6_657 2.537(3)
O1 Ca1 6_656 3.541(3)
O1 Ca1 1_556 4.554(3)
O2 Ca1 5_566 2.339(3)
O2 Ca1 1_556 4.346(2)
O2 Ca1 2_565 4.360(3)
O3 V1 1_554 1.962(2)
O3 V2 2_564 1.965(2)
O3 V2 1_554 1.972(2)
O3 Ca1 6_656 4.133(2)
O3 Ca1 1_554 4.308(2)
O3 Ca1 2_564 4.506(2)
O4 V2 2_564 1.960(2)
O4 Ca1 6_656 4.372(2)
O4 Ca1 1_556 4.450(2)
O4 Ca1 2_565 4.516(2)
O4 Ca1 5_566 5.096(2)
